data_7101752
loop_
_publ_author_name
'Wiecko, Michal'
'Roesky, Peter W'
'Nava, Paola'
'Ahlrichs, Reinhart'
'Konchenko, Sergey N'

_publ_section_title
;
 Gallium(I)-alkaline earth metal donor-acceptor bonds.
;
_journal_issue 9
_journal_name_full 'Chemical communications (Cambridge, England)'
_journal_page_first 927
_journal_page_last 929
_journal_paper_doi 10.1039/b614165j
_journal_year 2007
_chemical_formula_sum 'C30 H45 Ca Ga'
_chemical_formula_weight 515.46
_chemical_name_systematic
;
?
;
_space_group_IT_number 2
_symmetry_cell_setting triclinic
_symmetry_space_group_name_Hall '-P 1'
_symmetry_space_group_name_H-M 'P -1'
_atom_sites_solution_hydrogens geom
_atom_sites_solution_primary direct
_atom_sites_solution_secondary difmap
_audit_creation_method SHELXL-97
_cell_angle_alpha 76.100(12)
_cell_angle_beta 74.713(13)
_cell_angle_gamma 70.802(12)
_cell_formula_units_Z 2
_cell_length_a 9.8754(18)
_cell_length_b 10.6943(16)
_cell_length_c 15.134(3)
_cell_measurement_temperature 293(2)
_cell_volume 1435.2(4)
_computing_cell_refinement 'STOE X-AREA'
_computing_data_collection 'STOE X-AREA'
_computing_data_reduction 'STOE X-RED'
_computing_molecular_graphics 'Diamond 2.1e'
_computing_publication_material 'X-STEP32, Microsoft Word'
_computing_structure_refinement 'SHELXL-97 (Sheldrick, 1997)'
_computing_structure_solution 'SHELXS-97 (Sheldrick, 1990)'
_diffrn_ambient_temperature 293(2)
_diffrn_measured_fraction_theta_full 0.982
_diffrn_measured_fraction_theta_max 0.982
_diffrn_measurement_device_type 'STOE IPDS 2T'
_diffrn_measurement_method 'area detector'
_diffrn_radiation_monochromator graphite
_diffrn_radiation_source 'fine-focus sealed tube'
_diffrn_radiation_type MoK\a
_diffrn_radiation_wavelength 0.71073
_diffrn_reflns_av_R_equivalents 0.0572
_diffrn_reflns_av_sigmaI/netI 0.0477
_diffrn_reflns_limit_h_max 10
_diffrn_reflns_limit_h_min -11
_diffrn_reflns_limit_k_max 12
_diffrn_reflns_limit_k_min -12
_diffrn_reflns_limit_l_max 17
_diffrn_reflns_limit_l_min -17
_diffrn_reflns_number 9438
_diffrn_reflns_theta_full 25.00
_diffrn_reflns_theta_max 25.00
_diffrn_reflns_theta_min 2.87
_exptl_absorpt_coefficient_mu 1.152
_exptl_absorpt_correction_T_max 0.9297
_exptl_absorpt_correction_T_min 0.7794
_exptl_absorpt_correction_type integration
_exptl_crystal_colour colorless
_exptl_crystal_density_diffrn 1.193
_exptl_crystal_density_method 'not measured'
_exptl_crystal_description plate
_exptl_crystal_F_000 552
_exptl_crystal_size_max 0.446
_exptl_crystal_size_mid 0.392
_exptl_crystal_size_min 0.343
_refine_diff_density_max 2.241
_refine_diff_density_min -0.871
_refine_diff_density_rms 0.148
_refine_ls_extinction_method none
_refine_ls_goodness_of_fit_ref 1.120
_refine_ls_hydrogen_treatment constr
_refine_ls_matrix_type full
_refine_ls_number_parameters 304
_refine_ls_number_reflns 4965
_refine_ls_number_restraints 0
_refine_ls_restrained_S_all 1.120
_refine_ls_R_factor_all 0.1048
_refine_ls_R_factor_gt 0.0907
_refine_ls_shift/su_max 0.056
_refine_ls_shift/su_mean 0.001
_refine_ls_structure_factor_coef Fsqd
_refine_ls_weighting_details 'calc w=1/[\s^2^(Fo^2^)+(0.0923P)^2^+18.3645P] where P=(Fo^2^+2Fc^2^)/3'
_refine_ls_weighting_scheme calc
_refine_ls_wR_factor_gt 0.2873
_refine_ls_wR_factor_ref 0.2924
_reflns_number_gt 4052
_reflns_number_total 4965
_reflns_threshold_expression >2sigma(I)
_cod_data_source_file b614165j.txt
_cod_data_source_block 1
_cod_database_code 7101752

loop_
_symmetry_equiv_pos_as_xyz
'x, y, z'
'-x, -y, -z'

loop_
_atom_site_label
_atom_site_type_symbol
_atom_site_fract_x
_atom_site_fract_y
_atom_site_fract_z
_atom_site_U_iso_or_equiv
_atom_site_adp_type
_atom_site_occupancy
_atom_site_symmetry_multiplicity
_atom_site_calc_flag
_atom_site_refinement_flags
C1 C 0.3182(10) 0.8916(9) 0.7140(7) 0.039(2) Uani 1 1 d .
C2 C 0.2715(9) 1.0167(9) 0.6570(6) 0.037(2) Uani 1 1 d .
C3 C 0.1921(10) 1.1141(10) 0.7160(7) 0.043(2) Uani 1 1 d .
C4 C 0.1891(10) 1.0452(10) 0.8092(7) 0.042(2) Uani 1 1 d .
C5 C 0.2686(11) 0.9102(10) 0.8068(7) 0.041(2) Uani 1 1 d .
C6 C 0.3978(12) 0.7609(10) 0.6778(8) 0.052(3) Uani 1 1 d .
H6A H 0.4249 0.6907 0.7284 0.078 Uiso 1 1 calc R
H6B H 0.4843 0.7706 0.6327 0.078 Uiso 1 1 calc R
H6C H 0.3348 0.7384 0.6492 0.078 Uiso 1 1 calc R
C7 C 0.2889(14) 1.0424(12) 0.5536(7) 0.059(3) Uani 1 1 d .
H7A H 0.3590 0.9663 0.5288 0.088 Uiso 1 1 calc R
H7B H 0.3226 1.1207 0.5278 0.088 Uiso 1 1 calc R
H7C H 0.1964 1.0566 0.5378 0.088 Uiso 1 1 calc R
C8 C 0.1063(13) 1.2550(11) 0.6852(10) 0.064(3) Uani 1 1 d .
H8A H 0.0259 1.2537 0.6613 0.096 Uiso 1 1 calc R
H8B H 0.1685 1.2997 0.6374 0.096 Uiso 1 1 calc R
H8C H 0.0693 1.3021 0.7371 0.096 Uiso 1 1 calc R
C9 C 0.1097(13) 1.1103(14) 0.8939(8) 0.065(3) Uani 1 1 d .
H9A H 0.0246 1.0799 0.9228 0.097 Uiso 1 1 calc R
H9B H 0.0805 1.2061 0.8756 0.097 Uiso 1 1 calc R
H9C H 0.1736 1.0863 0.9371 0.097 Uiso 1 1 calc R
C10 C 0.2869(15) 0.8014(13) 0.8929(8) 0.067(4) Uani 1 1 d .
H10A H 0.1924 0.7937 0.9273 0.100 Uiso 1 1 calc R
H10B H 0.3348 0.8250 0.9313 0.100 Uiso 1 1 calc R
H10C H 0.3450 0.7170 0.8740 0.100 Uiso 1 1 calc R
C11 C 0.6614(10) 1.1159(9) 0.7929(7) 0.036(2) Uani 1 1 d .
C12 C 0.5225(10) 1.1951(9) 0.8326(7) 0.037(2) Uani 1 1 d .
C13 C 0.4577(11) 1.2819(9) 0.7604(8) 0.046(2) Uani 1 1 d .
C14 C 0.5545(14) 1.2552(10) 0.6759(7) 0.051(3) Uani 1 1 d .
C15 C 0.6809(11) 1.1515(10) 0.6966(7) 0.042(2) Uani 1 1 d .
C16 C 0.7732(13) 1.0228(11) 0.8471(9) 0.059(3) Uani 1 1 d .
H16A H 0.8515 0.9699 0.8067 0.089 Uiso 1 1 calc R
H16B H 0.7283 0.9645 0.8962 0.089 Uiso 1 1 calc R
H16C H 0.8113 1.0743 0.8733 0.089 Uiso 1 1 calc R
C17 C 0.4636(15) 1.1959(13) 0.9356(8) 0.065(3) Uani 1 1 d .
H17A H 0.4601 1.2798 0.9500 0.098 Uiso 1 1 calc R
H17B H 0.5265 1.1234 0.9703 0.098 Uiso 1 1 calc R
H17C H 0.3668 1.1852 0.9519 0.098 Uiso 1 1 calc R
C18 C 0.3199(14) 1.3950(11) 0.7747(12) 0.080(4) Uani 1 1 d .
H18A H 0.2445 1.3615 0.8184 0.119 Uiso 1 1 calc R
H18B H 0.2891 1.4335 0.7165 0.119 Uiso 1 1 calc R
H18C H 0.3378 1.4625 0.7983 0.119 Uiso 1 1 calc R
C19 C 0.535(2) 1.3334(15) 0.5798(10) 0.095(6) Uani 1 1 d .
H19A H 0.4400 1.3403 0.5710 0.143 Uiso 1 1 calc R
H19B H 0.6089 1.2876 0.5336 0.143 Uiso 1 1 calc R
H19C H 0.5443 1.4218 0.5741 0.143 Uiso 1 1 calc R
C20 C 0.8218(14) 1.0994(16) 0.6274(9) 0.077(4) Uani 1 1 d .
H20A H 0.9048 1.0943 0.6512 0.115 Uiso 1 1 calc R
H20B H 0.8214 1.1596 0.5690 0.115 Uiso 1 1 calc R
H20C H 0.8275 1.0118 0.6186 0.115 Uiso 1 1 calc R
C21 C 0.8424(10) 0.5637(9) 0.8405(6) 0.040(2) Uani 1 1 d .
C22 C 0.9406(10) 0.6370(9) 0.7844(7) 0.041(2) Uani 1 1 d .
C23 C 0.9380(10) 0.6437(9) 0.6903(7) 0.047(2) Uani 1 1 d .
C24 C 0.8388(11) 0.5722(9) 0.6883(7) 0.041(2) Uani 1 1 d .
C25 C 0.7814(10) 0.5244(8) 0.7809(7) 0.038(2) Uani 1 1 d .
C26 C 0.8198(15) 0.5220(13) 0.9442(7) 0.068(3) Uani 1 1 d .
H26A H 0.8890 0.4368 0.9594 0.102 Uiso 1 1 calc R
H26B H 0.7222 0.5142 0.9683 0.102 Uiso 1 1 calc R
H26C H 0.8338 0.5882 0.9713 0.102 Uiso 1 1 calc R
C27 C 1.0328(13) 0.6907(12) 0.8211(11) 0.072(4) Uani 1 1 d .
H27A H 0.9766 0.7275 0.8759 0.108 Uiso 1 1 calc R
H27B H 1.0645 0.7597 0.7747 0.108 Uiso 1 1 calc R
H27C H 1.1167 0.6193 0.8362 0.108 Uiso 1 1 calc R
C28 C 1.0329(14) 0.7033(14) 0.6066(10) 0.085(5) Uani 1 1 d .
H28A H 1.0401 0.7856 0.6172 0.127 Uiso 1 1 calc R
H28B H 0.9903 0.7211 0.5531 0.127 Uiso 1 1 calc R
H28C H 1.1288 0.6411 0.5960 0.127 Uiso 1 1 calc R
C29 C 0.8089(16) 0.5463(14) 0.6029(9) 0.076(4) Uani 1 1 d .
H29A H 0.8641 0.4567 0.5927 0.113 Uiso 1 1 calc R
H29B H 0.8371 0.6096 0.5501 0.113 Uiso 1 1 calc R
H29C H 0.7063 0.5559 0.6114 0.113 Uiso 1 1 calc R
C30 C 0.6796(13) 0.4372(11) 0.8113(11) 0.070(4) Uani 1 1 d .
H30A H 0.6249 0.4520 0.7640 0.105 Uiso 1 1 calc R
H30B H 0.6135 0.4592 0.8681 0.105 Uiso 1 1 calc R
H30C H 0.7355 0.3445 0.8211 0.105 Uiso 1 1 calc R
Ca Ca 0.46415(18) 1.04110(17) 0.74193(12) 0.0320(4) Uani 1 1 d .
Ga Ga 0.70677(11) 0.75871(10) 0.76072(8) 0.0405(4) Uani 1 1 d .

loop_
_atom_site_aniso_label
_atom_site_aniso_U_11
_atom_site_aniso_U_22
_atom_site_aniso_U_33
_atom_site_aniso_U_23
_atom_site_aniso_U_13
_atom_site_aniso_U_12
C1 0.035(5) 0.040(5) 0.052(6) -0.003(4) -0.016(4) -0.022(4)
C2 0.029(4) 0.045(5) 0.038(5) 0.000(4) -0.016(4) -0.008(4)
C3 0.030(5) 0.048(6) 0.054(6) -0.010(4) -0.019(4) -0.006(4)
C4 0.030(5) 0.056(6) 0.042(5) -0.008(4) -0.006(4) -0.016(4)
C5 0.045(5) 0.051(6) 0.043(5) 0.002(4) -0.015(4) -0.034(5)
C6 0.048(6) 0.038(5) 0.078(7) -0.012(5) -0.027(5) -0.010(5)
C7 0.064(7) 0.064(7) 0.049(6) -0.004(5) -0.023(5) -0.014(6)
C8 0.052(7) 0.047(6) 0.102(10) -0.015(6) -0.042(7) -0.002(5)
C9 0.045(6) 0.094(9) 0.063(7) -0.027(7) -0.002(5) -0.027(6)
C10 0.082(9) 0.080(8) 0.058(7) 0.020(6) -0.031(6) -0.058(7)
C11 0.037(5) 0.030(4) 0.051(5) -0.007(4) -0.016(4) -0.017(4)
C12 0.039(5) 0.031(5) 0.049(5) -0.011(4) -0.010(4) -0.017(4)
C13 0.039(5) 0.031(5) 0.077(7) -0.004(5) -0.020(5) -0.019(4)
C14 0.083(8) 0.035(5) 0.055(6) 0.011(4) -0.034(6) -0.041(5)
C15 0.044(5) 0.042(5) 0.049(6) -0.012(4) -0.003(4) -0.026(4)
C16 0.058(7) 0.044(6) 0.090(9) -0.008(6) -0.043(6) -0.013(5)
C17 0.075(8) 0.072(8) 0.057(7) -0.025(6) 0.004(6) -0.036(7)
C18 0.061(8) 0.038(6) 0.154(14) -0.014(7) -0.046(9) -0.015(6)
C19 0.159(16) 0.087(10) 0.073(9) 0.031(8) -0.062(10) -0.080(11)
C20 0.065(8) 0.111(11) 0.073(8) -0.044(8) 0.020(6) -0.054(8)
C21 0.041(5) 0.031(5) 0.043(5) -0.005(4) -0.013(4) 0.000(4)
C22 0.029(4) 0.031(5) 0.067(6) -0.012(4) -0.023(4) 0.000(4)
C23 0.034(5) 0.032(5) 0.056(6) 0.007(4) -0.006(4) 0.002(4)
C24 0.042(5) 0.030(5) 0.049(5) -0.009(4) -0.019(4) 0.003(4)
C25 0.037(5) 0.020(4) 0.057(6) -0.002(4) -0.012(4) -0.010(4)
C26 0.079(9) 0.069(8) 0.042(6) -0.004(5) -0.009(6) -0.010(7)
C27 0.045(6) 0.045(6) 0.138(12) -0.021(7) -0.044(7) -0.003(5)
C28 0.048(7) 0.074(9) 0.086(10) 0.022(7) 0.009(6) -0.001(6)
C29 0.081(9) 0.073(8) 0.066(8) -0.031(7) -0.037(7) 0.018(7)
C30 0.054(7) 0.038(6) 0.125(11) -0.007(6) -0.018(7) -0.028(5)
Ca 0.0259(8) 0.0272(9) 0.0466(10) -0.0062(7) -0.0126(7) -0.0081(7)
Ga 0.0296(5) 0.0254(5) 0.0682(8) -0.0084(4) -0.0171(5) -0.0042(4)

loop_
_atom_type_symbol
_atom_type_description
_atom_type_scat_dispersion_real
_atom_type_scat_dispersion_imag
_atom_type_scat_source
C C 0.0033 0.0016 'International Tables Vol C Tables 4.2.6.8 and 6.1.1.4'
H H 0.0000 0.0000 'International Tables Vol C Tables 4.2.6.8 and 6.1.1.4'
Ca Ca 0.2262 0.3064 'International Tables Vol C Tables 4.2.6.8 and 6.1.1.4'
Ga Ga 0.2307 1.6083 'International Tables Vol C Tables 4.2.6.8 and 6.1.1.4'

loop_
_geom_angle_atom_site_label_1
_geom_angle_atom_site_label_2
_geom_angle_atom_site_label_3
_geom_angle
C5 C1 C2 108.1(9)
C5 C1 C6 127.5(9)
C2 C1 C6 124.2(9)
C5 C1 Ca 73.0(5)
C2 C1 Ca 75.6(5)
C6 C1 Ca 120.9(6)
C1 C2 C3 108.0(8)
C1 C2 C7 126.7(9)
C3 C2 C7 125.1(9)
C1 C2 Ca 73.5(5)
C3 C2 Ca 73.7(5)
C7 C2 Ca 122.9(7)
C4 C3 C2 106.9(8)
C4 C3 C8 126.7(10)
C2 C3 C8 125.6(9)
C4 C3 Ca 73.5(5)
C2 C3 Ca 75.2(5)
C8 C3 Ca 125.1(7)
C5 C4 C3 108.2(8)
C5 C4 C9 127.6(10)
C3 C4 C9 124.2(10)
C5 C4 Ca 73.5(5)
C3 C4 Ca 75.2(5)
C9 C4 Ca 118.4(7)
C1 C5 C4 108.7(8)
C1 C5 C10 126.6(10)
C4 C5 C10 124.5(10)
C1 C5 Ca 76.0(5)
C4 C5 Ca 75.4(5)
C10 C5 Ca 118.3(6)
C15 C11 C12 108.3(8)
C15 C11 C16 126.7(10)
C12 C11 C16 124.6(9)
C15 C11 Ca 73.3(5)
C12 C11 Ca 73.9(5)
C16 C11 Ca 124.3(6)
C13 C12 C11 108.2(9)
C13 C12 C17 126.2(10)
C11 C12 C17 125.3(9)
C13 C12 Ca 73.9(5)
C11 C12 Ca 75.3(5)
C17 C12 Ca 122.4(6)
C12 C13 C14 107.8(9)
C12 C13 C18 124.1(11)
C14 C13 C18 127.6(11)
C12 C13 Ca 75.5(5)
C14 C13 Ca 73.4(5)
C18 C13 Ca 123.8(6)
C13 C14 C15 108.1(9)
C13 C14 C19 126.1(12)
C15 C14 C19 125.5(12)
C13 C14 Ca 75.4(5)
C15 C14 Ca 75.3(5)
C19 C14 Ca 120.4(7)
C11 C15 C14 107.6(9)
C11 C15 C20 125.3(10)
C14 C15 C20 126.7(10)
C11 C15 Ca 76.3(5)
C14 C15 Ca 73.3(5)
C20 C15 Ca 122.0(7)
C25 C21 C22 108.0(8)
C25 C21 C26 125.6(10)
C22 C21 C26 126.1(10)
C25 C21 Ga 72.8(5)
C22 C21 Ga 72.0(5)
C26 C21 Ga 125.9(7)
C23 C22 C21 107.7(8)
C23 C22 C27 127.6(11)
C21 C22 C27 124.7(10)
C23 C22 Ga 72.0(5)
C21 C22 Ga 72.3(5)
C27 C22 Ga 123.3(7)
C22 C23 C24 108.0(8)
C22 C23 C28 126.2(11)
C24 C23 C28 125.6(11)
C22 C23 Ga 72.5(5)
C24 C23 Ga 72.9(5)
C28 C23 Ga 124.8(7)
C25 C24 C23 107.2(8)
C25 C24 C29 126.3(10)
C23 C24 C29 126.4(11)
C25 C24 Ga 72.4(5)
C23 C24 Ga 71.2(5)
C29 C24 Ga 124.5(7)
C24 C25 C21 109.1(8)
C24 C25 C30 125.4(10)
C21 C25 C30 125.4(10)
C24 C25 Ga 72.6(5)
C21 C25 Ga 72.0(5)
C30 C25 Ga 124.8(7)
C5 Ca C14 155.1(4)
C5 Ca C4 31.1(3)
C14 Ca C4 124.3(4)
C5 Ca C15 171.5(3)
C14 Ca C15 31.4(3)
C4 Ca C15 152.4(3)
C5 Ca C13 130.6(3)
C14 Ca C13 31.1(3)
C4 Ca C13 101.0(3)
C15 Ca C13 51.5(3)
C5 Ca C1 31.0(3)
C14 Ca C1 145.0(3)
C4 Ca C1 51.2(3)
C15 Ca C1 153.0(3)
C13 Ca C1 146.4(3)
C5 Ca C3 51.7(3)
C14 Ca C3 105.1(3)
C4 Ca C3 31.3(3)
C15 Ca C3 136.1(3)
C13 Ca C3 94.9(3)
C1 Ca C3 51.5(3)
C5 Ca C12 125.4(3)
C14 Ca C12 51.0(3)
C4 Ca C12 106.4(3)
C15 Ca C12 51.0(3)
C13 Ca C12 30.7(3)
C1 Ca C12 156.0(3)
C3 Ca C12 115.6(3)
C5 Ca C2 51.2(3)
C14 Ca C2 115.2(3)
C4 Ca C2 51.2(3)
C15 Ca C2 136.8(3)
C13 Ca C2 119.4(3)
C1 Ca C2 30.9(3)
C3 Ca C2 31.2(3)
C12 Ca C2 145.6(3)
C5 Ca C11 142.1(3)
C14 Ca C11 50.9(3)
C4 Ca C11 135.2(3)
C15 Ca C11 30.4(3)
C13 Ca C11 50.9(3)
C1 Ca C11 161.8(3)
C3 Ca C11 145.0(3)
C12 Ca C11 30.8(3)
C2 Ca C11 165.9(3)
C5 Ca Ga 87.5(2)
C14 Ca Ga 117.4(3)
C4 Ca Ga 117.9(2)
C15 Ca Ga 86.7(2)
C13 Ca Ga 132.0(2)
C1 Ca Ga 81.5(2)
C3 Ca Ga 132.9(2)
C12 Ca Ga 106.8(2)
C2 Ca Ga 107.1(2)
C11 Ca Ga 81.2(2)
C23 Ga C22 35.6(4)
C23 Ga C21 59.2(3)
C22 Ga C21 35.6(3)
C23 Ga C25 58.9(3)
C22 Ga C25 58.9(3)
C21 Ga C25 35.2(3)
C23 Ga C24 36.0(4)
C22 Ga C24 59.4(3)
C21 Ga C24 58.9(3)
C25 Ga C24 35.0(3)
C23 Ga Ca 142.3(2)
C22 Ga Ca 148.4(2)
C21 Ga Ca 155.3(2)
C25 Ga Ca 152.1(2)
C24 Ga Ca 144.2(2)

loop_
_geom_bond_atom_site_label_1
_geom_bond_atom_site_label_2
_geom_bond_distance
C1 C5 1.401(13)
C1 C2 1.412(13)
C1 C6 1.514(14)
C1 Ca 2.641(8)
C2 C3 1.427(14)
C2 C7 1.496(13)
C2 Ca 2.667(9)
C3 C4 1.423(14)
C3 C8 1.496(14)
C3 Ca 2.648(9)
C4 C5 1.402(14)
C4 C9 1.511(15)
C4 Ca 2.627(9)
C5 C10 1.530(14)
C5 Ca 2.603(9)
C11 C15 1.393(13)
C11 C12 1.416(13)
C11 C16 1.499(13)
C11 Ca 2.673(8)
C12 C13 1.399(14)
C12 C17 1.516(14)
C12 Ca 2.655(8)
C13 C14 1.408(16)
C13 C18 1.500(15)
C13 Ca 2.635(9)
C14 C15 1.419(15)
C14 C19 1.519(15)
C14 Ca 2.609(9)
C15 C20 1.531(15)
C15 Ca 2.635(9)
C21 C25 1.409(13)
C21 C22 1.422(14)
C21 C26 1.503(14)
C21 Ga 2.325(9)
C22 C23 1.416(14)
C22 C27 1.493(14)
C22 Ga 2.322(8)
C23 C24 1.436(15)
C23 C28 1.507(15)
C23 Ga 2.316(9)
C24 C25 1.405(14)
C24 C29 1.503(14)
C24 Ga 2.338(9)
C25 C30 1.504(13)
C25 Ga 2.334(8)
Ca Ga 3.183(2)

loop_
_geom_torsion_atom_site_label_1
_geom_torsion_atom_site_label_2
_geom_torsion_atom_site_label_3
_geom_torsion_atom_site_label_4
_geom_torsion
C5 C1 C2 C3 0.2(10)
C6 C1 C2 C3 176.0(8)
Ca C1 C2 C3 -66.2(6)
C5 C1 C2 C7 -174.6(9)
C6 C1 C2 C7 1.2(15)
Ca C1 C2 C7 119.1(10)
C5 C1 C2 Ca 66.3(6)
C6 C1 C2 Ca -117.8(9)
C1 C2 C3 C4 -1.2(10)
C7 C2 C3 C4 173.7(9)
Ca C2 C3 C4 -67.2(6)
C1 C2 C3 C8 -171.1(9)
C7 C2 C3 C8 3.7(16)
Ca C2 C3 C8 122.8(10)
C1 C2 C3 Ca 66.1(6)
C7 C2 C3 Ca -119.1(10)
C2 C3 C4 C5 1.7(10)
C8 C3 C4 C5 171.6(9)
Ca C3 C4 C5 -66.6(6)
C2 C3 C4 C9 -177.1(9)
C8 C3 C4 C9 -7.3(15)
Ca C3 C4 C9 114.5(9)
C2 C3 C4 Ca 68.4(6)
C8 C3 C4 Ca -121.8(10)
C2 C1 C5 C4 0.9(10)
C6 C1 C5 C4 -174.7(9)
Ca C1 C5 C4 69.0(6)
C2 C1 C5 C10 176.9(9)
C6 C1 C5 C10 1.3(15)
Ca C1 C5 C10 -115.0(9)
C2 C1 C5 Ca -68.1(6)
C6 C1 C5 Ca 116.3(9)
C3 C4 C5 C1 -1.7(10)
C9 C4 C5 C1 177.2(9)
Ca C4 C5 C1 -69.4(6)
C3 C4 C5 C10 -177.7(9)
C9 C4 C5 C10 1.1(15)
Ca C4 C5 C10 114.5(9)
C3 C4 C5 Ca 67.7(6)
C9 C4 C5 Ca -113.4(10)
C15 C11 C12 C13 -1.3(10)
C16 C11 C12 C13 171.9(8)
Ca C11 C12 C13 -67.1(6)
C15 C11 C12 C17 -174.8(9)
C16 C11 C12 C17 -1.5(14)
Ca C11 C12 C17 119.5(9)
C15 C11 C12 Ca 65.8(6)
C16 C11 C12 Ca -120.9(9)
C11 C12 C13 C14 1.2(10)
C17 C12 C13 C14 174.5(9)
Ca C12 C13 C14 -66.9(6)
C11 C12 C13 C18 -170.8(8)
C17 C12 C13 C18 2.6(14)
Ca C12 C13 C18 121.2(9)
C11 C12 C13 Ca 68.1(6)
C17 C12 C13 Ca -118.6(9)
C12 C13 C14 C15 -0.6(10)
C18 C13 C14 C15 171.0(9)
Ca C13 C14 C15 -68.8(6)
C12 C13 C14 C19 -174.5(9)
C18 C13 C14 C19 -2.9(16)
Ca C13 C14 C19 117.3(10)
C12 C13 C14 Ca 68.3(6)
C18 C13 C14 Ca -120.2(9)
C12 C11 C15 C14 1.0(10)
C16 C11 C15 C14 -172.1(8)
Ca C11 C15 C14 67.2(6)
C12 C11 C15 C20 174.1(9)
C16 C11 C15 C20 1.0(15)
Ca C11 C15 C20 -119.7(10)
C12 C11 C15 Ca -66.2(6)
C16 C11 C15 Ca 120.7(9)
C13 C14 C15 C11 -0.3(10)
C19 C14 C15 C11 173.7(9)
Ca C14 C15 C11 -69.2(6)
C13 C14 C15 C20 -173.2(9)
C19 C14 C15 C20 0.7(16)
Ca C14 C15 C20 117.8(10)
C13 C14 C15 Ca 68.9(6)
C19 C14 C15 Ca -117.1(10)
C25 C21 C22 C23 0.6(10)
C26 C21 C22 C23 174.5(9)
Ga C21 C22 C23 -63.7(6)
C25 C21 C22 C27 -177.0(9)
C26 C21 C22 C27 -3.1(15)
Ga C21 C22 C27 118.7(9)
C25 C21 C22 Ga 64.4(6)
C26 C21 C22 Ga -121.8(10)
C21 C22 C23 C24 -0.8(10)
C27 C22 C23 C24 176.8(9)
Ga C22 C23 C24 -64.7(6)
C21 C22 C23 C28 -175.4(10)
C27 C22 C23 C28 2.2(16)
Ga C22 C23 C28 120.7(10)
C21 C22 C23 Ga 63.9(6)
C27 C22 C23 Ga -118.5(9)
C22 C23 C24 C25 0.6(10)
C28 C23 C24 C25 175.2(9)
Ga C23 C24 C25 -63.8(6)
C22 C23 C24 C29 -176.1(9)
C28 C23 C24 C29 -1.4(15)
Ga C23 C24 C29 119.5(9)
C22 C23 C24 Ga 64.4(6)
C28 C23 C24 Ga -120.9(10)
C23 C24 C25 C21 -0.2(10)
C29 C24 C25 C21 176.4(9)
Ga C24 C25 C21 -63.3(6)
C23 C24 C25 C30 -176.2(9)
C29 C24 C25 C30 0.5(15)
Ga C24 C25 C30 120.8(10)
C23 C24 C25 Ga 63.0(6)
C29 C24 C25 Ga -120.3(9)
C22 C21 C25 C24 -0.3(10)
C26 C21 C25 C24 -174.1(9)
Ga C21 C25 C24 63.6(6)
C22 C21 C25 C30 175.7(9)
C26 C21 C25 C30 1.9(16)
Ga C21 C25 C30 -120.4(10)
C22 C21 C25 Ga -63.9(6)
C26 C21 C25 Ga 122.2(10)
C1 C5 Ca C14 101.1(9)
C4 C5 Ca C14 -12.9(10)
C10 C5 Ca C14 -134.6(9)
C1 C5 Ca C4 114.0(8)
C10 C5 Ca C4 -121.7(11)
C1 C5 Ca C15 -125(2)
C4 C5 Ca C15 121(2)
C10 C5 Ca C15 0(3)
C1 C5 Ca C13 134.8(6)
C4 C5 Ca C13 20.8(7)
C10 C5 Ca C13 -100.8(9)
C4 C5 Ca C1 -114.0(8)
C10 C5 Ca C1 124.3(12)
C1 C5 Ca C3 77.0(6)
C4 C5 Ca C3 -37.0(5)
C10 C5 Ca C3 -158.7(10)
C1 C5 Ca C12 173.5(5)
C4 C5 Ca C12 59.5(6)
C10 C5 Ca C12 -62.2(10)
C1 C5 Ca C2 36.8(5)
C4 C5 Ca C2 -77.2(6)
C10 C5 Ca C2 161.1(10)
C1 C5 Ca C11 -149.8(5)
C4 C5 Ca C11 96.2(7)
C10 C5 Ca C11 -25.5(11)
C1 C5 Ca Ga -77.5(5)
C4 C5 Ca Ga 168.5(5)
C10 C5 Ca Ga 46.8(9)
C13 C14 Ca C5 54.7(10)
C15 C14 Ca C5 168.3(7)
C19 C14 Ca C5 -68.8(15)
C13 C14 Ca C4 46.7(7)
C15 C14 Ca C4 160.3(5)
C19 C14 Ca C4 -76.9(12)
C13 C14 Ca C15 -113.6(8)
C19 C14 Ca C15 122.8(14)
C15 C14 Ca C13 113.6(8)
C19 C14 Ca C13 -123.6(14)
C13 C14 Ca C1 116.4(7)
C15 C14 Ca C1 -129.9(6)
C19 C14 Ca C1 -7.1(15)
C13 C14 Ca C3 74.1(6)
C15 C14 Ca C3 -172.3(6)
C19 C14 Ca C3 -49.5(12)
C13 C14 Ca C12 -36.8(5)
C15 C14 Ca C12 76.8(6)
C19 C14 Ca C12 -160.4(13)
C13 C14 Ca C2 105.6(6)
C15 C14 Ca C2 -140.8(6)
C19 C14 Ca C2 -18.0(13)
C13 C14 Ca C11 -76.9(6)
C15 C14 Ca C11 36.8(5)
C19 C14 Ca C11 159.6(13)
C13 C14 Ca Ga -126.8(6)
C15 C14 Ca Ga -13.2(7)
C19 C14 Ca Ga 109.6(11)
C3 C4 Ca C5 -114.6(8)
C9 C4 Ca C5 124.3(11)
C5 C4 Ca C14 173.4(5)
C3 C4 Ca C14 58.9(7)
C9 C4 Ca C14 -62.3(9)
C5 C4 Ca C15 -164.2(6)
C3 C4 Ca C15 81.2(9)
C9 C4 Ca C15 -40.0(12)
C5 C4 Ca C13 -164.0(6)
C3 C4 Ca C13 81.4(6)
C9 C4 Ca C13 -39.8(9)
C5 C4 Ca C1 37.1(5)
C3 C4 Ca C1 -77.5(6)
C9 C4 Ca C1 161.3(10)
C5 C4 Ca C3 114.6(8)
C9 C4 Ca C3 -121.2(11)
C5 C4 Ca C12 -132.9(5)
C3 C4 Ca C12 112.5(6)
C9 C4 Ca C12 -8.7(9)
C5 C4 Ca C2 77.0(6)
C3 C4 Ca C2 -37.6(5)
C9 C4 Ca C2 -158.8(10)
C5 C4 Ca C11 -119.9(6)
C3 C4 Ca C11 125.5(6)
C9 C4 Ca C11 4.4(10)
C5 C4 Ca Ga -13.1(6)
C3 C4 Ca Ga -127.7(5)
C9 C4 Ca Ga 111.2(8)
C11 C15 Ca C5 -31(2)
C14 C15 Ca C5 -145(2)
C20 C15 Ca C5 92(2)
C11 C15 Ca C14 113.5(8)
C20 C15 Ca C14 -123.2(12)
C11 C15 Ca C4 76.5(9)
C14 C15 Ca C4 -37.0(10)
C20 C15 Ca C4 -160.2(9)
C11 C15 Ca C13 76.2(6)
C14 C15 Ca C13 -37.3(6)
C20 C15 Ca C13 -160.5(11)
C11 C15 Ca C1 -142.1(7)
C14 C15 Ca C1 104.4(8)
C20 C15 Ca C1 -18.9(14)
C11 C15 Ca C3 124.3(6)
C14 C15 Ca C3 10.8(8)
C20 C15 Ca C3 -112.4(10)
C11 C15 Ca C12 36.6(5)
C14 C15 Ca C12 -76.9(6)
C20 C15 Ca C12 159.9(11)
C11 C15 Ca C2 170.1(5)
C14 C15 Ca C2 56.6(8)
C20 C15 Ca C2 -66.6(11)
C14 C15 Ca C11 -113.5(8)
C20 C15 Ca C11 123.3(12)
C11 C15 Ca Ga -78.2(5)
C14 C15 Ca Ga 168.3(6)
C20 C15 Ca Ga 45.1(9)
C12 C13 Ca C5 93.0(6)
C14 C13 Ca C5 -153.1(6)
C18 C13 Ca C5 -28.5(12)
C12 C13 Ca C14 -114.0(8)
C18 C13 Ca C14 124.5(13)
C12 C13 Ca C4 103.8(6)
C14 C13 Ca C4 -142.3(6)
C18 C13 Ca C4 -17.8(11)
C12 C13 Ca C15 -76.4(6)
C14 C13 Ca C15 37.6(6)
C18 C13 Ca C15 162.1(12)
C12 C13 Ca C1 134.3(6)
C14 C13 Ca C1 -111.8(7)
C18 C13 Ca C1 12.8(14)
C12 C13 Ca C3 134.8(6)
C14 C13 Ca C3 -111.2(6)
C18 C13 Ca C3 13.3(11)
C14 C13 Ca C12 114.0(8)
C18 C13 Ca C12 -121.5(13)
C12 C13 Ca C2 155.2(5)
C14 C13 Ca C2 -90.8(6)
C18 C13 Ca C2 33.7(11)
C12 C13 Ca C11 -37.0(5)
C14 C13 Ca C11 76.9(6)
C18 C13 Ca C11 -158.5(12)
C12 C13 Ca Ga -41.0(7)
C14 C13 Ca Ga 73.0(7)
C18 C13 Ca Ga -162.5(9)
C2 C1 Ca C5 114.4(8)
C6 C1 Ca C5 -124.0(10)
C5 C1 Ca C14 -133.8(7)
C2 C1 Ca C14 -19.4(9)
C6 C1 Ca C14 102.1(9)
C5 C1 Ca C4 -37.2(6)
C2 C1 Ca C4 77.2(6)
C6 C1 Ca C4 -161.3(9)
C5 C1 Ca C15 164.5(7)
C2 C1 Ca C15 -81.1(9)
C6 C1 Ca C15 40.5(11)
C5 C1 Ca C13 -77.0(8)
C2 C1 Ca C13 37.5(9)
C6 C1 Ca C13 159.0(8)
C5 C1 Ca C3 -77.6(6)
C2 C1 Ca C3 36.8(5)
C6 C1 Ca C3 158.3(9)
C5 C1 Ca C12 -13.1(10)
C2 C1 Ca C12 101.3(8)
C6 C1 Ca C12 -137.1(8)
C5 C1 Ca C2 -114.4(8)
C6 C1 Ca C2 121.5(10)
C5 C1 Ca C11 81.0(11)
C2 C1 Ca C11 -164.6(9)
C6 C1 Ca C11 -43.1(14)
C5 C1 Ca Ga 99.5(6)
C2 C1 Ca Ga -146.1(6)
C6 C1 Ca Ga -24.6(7)
C4 C3 Ca C5 36.8(6)
C2 C3 Ca C5 -76.3(6)
C8 C3 Ca C5 160.3(11)
C4 C3 Ca C14 -133.0(6)
C2 C3 Ca C14 114.0(6)
C8 C3 Ca C14 -9.4(10)
C2 C3 Ca C4 -113.0(8)
C8 C3 Ca C4 123.6(12)
C4 C3 Ca C15 -138.8(6)
C2 C3 Ca C15 108.2(6)
C8 C3 Ca C15 -15.2(11)
C4 C3 Ca C13 -103.0(6)
C2 C3 Ca C13 143.9(6)
C8 C3 Ca C13 20.6(10)
C4 C3 Ca C1 76.6(6)
C2 C3 Ca C1 -36.4(5)
C8 C3 Ca C1 -159.8(11)
C4 C3 Ca C12 -79.4(6)
C2 C3 Ca C12 167.6(5)
C8 C3 Ca C12 44.2(10)
C4 C3 Ca C2 113.0(8)
C8 C3 Ca C2 -123.4(12)
C4 C3 Ca C11 -91.9(7)
C2 C3 Ca C11 155.0(6)
C8 C3 Ca C11 31.7(12)
C4 C3 Ca Ga 72.7(6)
C2 C3 Ca Ga -40.4(7)
C8 C3 Ca Ga -163.7(8)
C13 C12 Ca C5 -111.4(6)
C11 C12 Ca C5 134.3(5)
C17 C12 Ca C5 11.6(10)
C13 C12 Ca C14 37.4(6)
C11 C12 Ca C14 -76.9(6)
C17 C12 Ca C14 160.5(10)
C13 C12 Ca C4 -83.8(6)
C11 C12 Ca C4 161.9(5)
C17 C12 Ca C4 39.2(9)
C13 C12 Ca C15 78.2(6)
C11 C12 Ca C15 -36.1(5)
C17 C12 Ca C15 -158.8(10)
C11 C12 Ca C13 -114.3(8)
C17 C12 Ca C13 123.0(11)
C13 C12 Ca C1 -103.2(8)
C11 C12 Ca C1 142.5(7)
C17 C12 Ca C1 19.8(13)
C13 C12 Ca C3 -51.6(7)
C11 C12 Ca C3 -165.9(5)
C17 C12 Ca C3 71.4(9)
C13 C12 Ca C2 -40.3(8)
C11 C12 Ca C2 -154.6(6)
C17 C12 Ca C2 82.8(10)
C13 C12 Ca C11 114.3(8)
C17 C12 Ca C11 -122.7(11)
C13 C12 Ca Ga 149.4(5)
C11 C12 Ca Ga 35.1(6)
C17 C12 Ca Ga -87.6(8)
C1 C2 Ca C5 -37.0(6)
C3 C2 Ca C5 78.1(6)
C7 C2 Ca C5 -160.4(10)
C1 C2 Ca C14 167.8(6)
C3 C2 Ca C14 -77.1(6)
C7 C2 Ca C14 44.4(9)
C1 C2 Ca C4 -77.2(6)
C3 C2 Ca C4 37.8(6)
C7 C2 Ca C4 159.4(9)
C1 C2 Ca C15 139.1(6)
C3 C2 Ca C15 -105.9(6)
C7 C2 Ca C15 15.7(10)
C1 C2 Ca C13 -157.3(6)
C3 C2 Ca C13 -42.3(7)
C7 C2 Ca C13 79.3(9)
C3 C2 Ca C1 115.0(8)
C7 C2 Ca C1 -123.4(11)
C1 C2 Ca C3 -115.0(8)
C7 C2 Ca C3 121.6(11)
C1 C2 Ca C12 -135.1(6)
C3 C2 Ca C12 -20.1(8)
C7 C2 Ca C12 101.5(9)
C1 C2 Ca C11 160.0(11)
C3 C2 Ca C11 -85.0(13)
C7 C2 Ca C11 36.6(17)
C1 C2 Ca Ga 35.2(6)
C3 C2 Ca Ga 150.2(5)
C7 C2 Ca Ga -88.2(8)
C15 C11 Ca C5 172.9(6)
C12 C11 Ca C5 -71.8(7)
C16 C11 Ca C5 49.5(11)
C15 C11 Ca C14 -38.0(6)
C12 C11 Ca C14 77.3(6)
C16 C11 Ca C14 -161.4(11)
C15 C11 Ca C4 -140.3(6)
C12 C11 Ca C4 -25.0(7)
C16 C11 Ca C4 96.3(9)
C12 C11 Ca C15 115.3(8)
C16 C11 Ca C15 -123.4(11)
C15 C11 Ca C13 -78.5(6)
C12 C11 Ca C13 36.8(5)
C16 C11 Ca C13 158.1(10)
C15 C11 Ca C1 117.0(10)
C12 C11 Ca C1 -127.7(10)
C16 C11 Ca C1 -6.4(16)
C15 C11 Ca C3 -92.8(7)
C12 C11 Ca C3 22.5(8)
C16 C11 Ca C3 143.8(9)
C15 C11 Ca C12 -115.3(8)
C16 C11 Ca C12 121.3(11)
C15 C11 Ca C2 -28.8(15)
C12 C11 Ca C2 86.5(13)
C16 C11 Ca C2 -152.3(11)
C15 C11 Ca Ga 98.5(5)
C12 C11 Ca Ga -146.2(5)
C16 C11 Ca Ga -24.9(9)
C24 C23 Ga C22 115.9(8)
C28 C23 Ga C22 -122.3(14)
C22 C23 Ga C21 -37.5(5)
C24 C23 Ga C21 78.3(6)
C28 C23 Ga C21 -159.8(13)
C22 C23 Ga C25 -78.8(6)
C24 C23 Ga C25 37.0(5)
C28 C23 Ga C25 158.9(13)
C22 C23 Ga C24 -115.9(8)
C28 C23 Ga C24 121.8(14)
C22 C23 Ga Ca 125.9(5)
C24 C23 Ga Ca -118.3(5)
C28 C23 Ga Ca 3.6(14)
C21 C22 Ga C23 -116.1(8)
C27 C22 Ga C23 123.6(13)
C23 C22 Ga C21 116.1(8)
C27 C22 Ga C21 -120.3(12)
C23 C22 Ga C25 78.9(6)
C21 C22 Ga C25 -37.2(5)
C27 C22 Ga C25 -157.5(12)
C23 C22 Ga C24 37.9(6)
C21 C22 Ga C24 -78.2(6)
C27 C22 Ga C24 161.5(12)
C23 C22 Ga Ca -108.9(6)
C21 C22 Ga Ca 135.1(5)
C27 C22 Ga Ca 14.8(13)
C25 C21 Ga C23 -78.6(6)
C22 C21 Ga C23 37.5(6)
C26 C21 Ga C23 159.5(11)
C25 C21 Ga C22 -116.1(8)
C26 C21 Ga C22 122.0(12)
C22 C21 Ga C25 116.1(8)
C26 C21 Ga C25 -121.9(12)
C25 C21 Ga C24 -36.5(6)
C22 C21 Ga C24 79.7(6)
C26 C21 Ga C24 -158.3(11)
C25 C21 Ga Ca 126.0(6)
C22 C21 Ga Ca -117.8(6)
C26 C21 Ga Ca 4.2(14)
C24 C25 Ga C23 -38.1(6)
C21 C25 Ga C23 79.4(6)
C30 C25 Ga C23 -159.5(11)
C24 C25 Ga C22 -79.8(6)
C21 C25 Ga C22 37.7(6)
C30 C25 Ga C22 158.7(11)
C24 C25 Ga C21 -117.5(8)
C30 C25 Ga C21 121.1(12)
C21 C25 Ga C24 117.5(8)
C30 C25 Ga C24 -121.5(12)
C24 C25 Ga Ca 108.8(6)
C21 C25 Ga Ca -133.7(5)
C30 C25 Ga Ca -12.6(13)
C25 C24 Ga C23 115.9(8)
C29 C24 Ga C23 -121.7(13)
C25 C24 Ga C22 78.5(6)
C23 C24 Ga C22 -37.5(5)
C29 C24 Ga C22 -159.2(12)
C25 C24 Ga C21 36.7(5)
C23 C24 Ga C21 -79.2(6)
C29 C24 Ga C21 159.1(12)
C23 C24 Ga C25 -115.9(8)
C29 C24 Ga C25 122.4(13)
C25 C24 Ga Ca -130.9(5)
C23 C24 Ga Ca 113.2(5)
C29 C24 Ga Ca -8.5(13)
C5 Ca Ga C23 144.9(5)
C14 Ca Ga C23 -34.4(6)
C4 Ca Ga C23 151.6(5)
C15 Ca Ga C23 -41.3(5)
C13 Ca Ga C23 -68.3(6)
C1 Ca Ga C23 114.4(5)
C3 Ca Ga C23 117.5(6)
C12 Ca Ga C23 -88.7(5)
C2 Ca Ga C23 96.9(5)
C11 Ca Ga C23 -71.4(5)
C5 Ca Ga C22 -150.9(6)
C14 Ca Ga C22 29.8(6)
C4 Ca Ga C22 -144.2(6)
C15 Ca Ga C22 22.9(6)
C13 Ca Ga C22 -4.1(6)
C1 Ca Ga C22 178.6(6)
C3 Ca Ga C22 -178.3(6)
C12 Ca Ga C22 -24.5(6)
C2 Ca Ga C22 161.2(6)
C11 Ca Ga C22 -7.2(6)
C5 Ca Ga C21 -71.0(6)
C14 Ca Ga C21 109.6(7)
C4 Ca Ga C21 -64.3(6)
C15 Ca Ga C21 102.8(6)
C13 Ca Ga C21 75.8(7)
C1 Ca Ga C21 -101.6(6)
C3 Ca Ga C21 -98.5(7)
C12 Ca Ga C21 55.3(6)
C2 Ca Ga C21 -119.0(6)
C11 Ca Ga C21 72.7(6)
C5 Ca Ga C25 14.9(6)
C14 Ca Ga C25 -164.5(6)
C4 Ca Ga C25 21.6(6)
C15 Ca Ga C25 -171.3(6)
C13 Ca Ga C25 161.7(6)
C1 Ca Ga C25 -15.7(6)
C3 Ca Ga C25 -12.6(6)
C12 Ca Ga C25 141.2(6)
C2 Ca Ga C25 -33.1(6)
C11 Ca Ga C25 158.6(6)
C5 Ca Ga C24 82.9(5)
C14 Ca Ga C24 -96.5(5)
C4 Ca Ga C24 89.6(5)
C15 Ca Ga C24 -103.3(5)
C13 Ca Ga C24 -130.3(6)
C1 Ca Ga C24 52.3(5)
C3 Ca Ga C24 55.4(6)
C12 Ca Ga C24 -150.8(5)
C2 Ca Ga C24 34.9(5)
C11 Ca Ga C24 -133.4(5)
